data_4335109
loop_
_publ_author_name
'Qiang Gao'
'Xiqu Wang'
'Joshua Tapp'
'Angela Moeller'
'Allan J. Jacobson'

_publ_section_title
;
 Antimony Tartrate Transition-Metal-Oxo Chiral Clusters
;
_journal_name_full 'Inorganic Chemistry'
_journal_page_first 6610
_journal_page_last 6616
_journal_paper_doi 10.1021/ic4006345
_journal_volume 52
_journal_year 2013
_chemical_absolute_configuration rm
_chemical_formula_sum 'C24 H51 Cr Ni3 O66 Sb12'
_chemical_formula_weight 3084.78
_chemical_name_systematic
; 
 ? 
;
_space_group_IT_number 182
_symmetry_cell_setting hexagonal
_symmetry_space_group_name_Hall 'P 6c 2c'
_symmetry_space_group_name_H-M 'P 63 2 2'
_atom_sites_solution_hydrogens geom
_atom_sites_solution_primary direct
_atom_sites_solution_secondary difmap
_audit_creation_method SHELXL-97
_cell_angle_alpha 90.00
_cell_angle_beta 90.00
_cell_angle_gamma 120.00
_cell_formula_units_Z 2
_cell_length_a 13.3451(2)
_cell_length_b 13.3451(2)
_cell_length_c 23.8732(6)
_cell_measurement_reflns_used 7665
_cell_measurement_temperature 296(2)
_cell_measurement_theta_max 28.2837
_cell_measurement_theta_min 2.4529
_cell_volume 3682.01(12)
_computing_structure_refinement 'SHELXL-97 (Sheldrick, 1997)'
_computing_structure_solution 'SHELXS-97 (Sheldrick, 1990)'
_diffrn_ambient_temperature 296(2)
_diffrn_measured_fraction_theta_full 0.990
_diffrn_measured_fraction_theta_max 0.990
_diffrn_measurement_device_type Bruker-ApexII
_diffrn_measurement_method 'narrow frame'
_diffrn_radiation_monochromator graphite
_diffrn_radiation_source 'fine-focus sealed tube'
_diffrn_radiation_type MoK\a
_diffrn_radiation_wavelength 0.71073
_diffrn_reflns_av_R_equivalents 0.0336
_diffrn_reflns_av_sigmaI/netI 0.0163
_diffrn_reflns_limit_h_max 17
_diffrn_reflns_limit_h_min -13
_diffrn_reflns_limit_k_max 17
_diffrn_reflns_limit_k_min -17
_diffrn_reflns_limit_l_max 30
_diffrn_reflns_limit_l_min -31
_diffrn_reflns_number 23797
_diffrn_reflns_theta_full 28.31
_diffrn_reflns_theta_max 28.31
_diffrn_reflns_theta_min 2.45
_exptl_absorpt_coefficient_mu 5.333
_exptl_absorpt_correction_T_max 0.596
_exptl_absorpt_correction_T_min 0.457
_exptl_absorpt_correction_type multi-scan
_exptl_absorpt_process_details 'Blessing, 1995'
_exptl_crystal_colour green
_exptl_crystal_density_diffrn 2.782
_exptl_crystal_description block
_exptl_crystal_F_000 2886
_exptl_crystal_size_max 0.20
_exptl_crystal_size_mid 0.18
_exptl_crystal_size_min 0.18
_refine_diff_density_max 1.771
_refine_diff_density_min -0.510
_refine_diff_density_rms 0.118
_refine_ls_abs_structure_details 'Flack H D (1983), Acta Cryst. A39, 876-881'
_refine_ls_abs_structure_Flack 0.01(3)
_refine_ls_extinction_method none
_refine_ls_goodness_of_fit_ref 1.097
_refine_ls_hydrogen_treatment constr
_refine_ls_matrix_type full
_refine_ls_number_parameters 158
_refine_ls_number_reflns 3054
_refine_ls_number_restraints 0
_refine_ls_restrained_S_all 1.097
_refine_ls_R_factor_all 0.0201
_refine_ls_R_factor_gt 0.0192
_refine_ls_shift/su_max 0.001
_refine_ls_shift/su_mean 0.000
_refine_ls_structure_factor_coef Fsqd
_refine_ls_weighting_details 'calc w=1/[\s^2^(Fo^2^)+(0.0383P)^2^+0.1872P] where P=(Fo^2^+2Fc^2^)/3'
_refine_ls_weighting_scheme calc
_refine_ls_wR_factor_gt 0.0556
_refine_ls_wR_factor_ref 0.0559
_reflns_number_gt 2964
_reflns_number_total 3054
_reflns_threshold_expression >2sigma(I)
_cod_data_source_file ic4006345_si_004.cif
_cod_data_source_block 211131
_cod_database_code 4335109

loop_
_symmetry_equiv_pos_as_xyz
'x, y, z'
'x-y, x, z+1/2'
'-y, x-y, z'
'-x, -y, z+1/2'
'-x+y, -x, z'
'y, -x+y, z+1/2'
'x-y, -y, -z'
'-x, -x+y, -z'
'y, x, -z'
'-y, -x, -z+1/2'
'-x+y, y, -z+1/2'
'x, x-y, -z+1/2'

loop_
_atom_site_label
_atom_site_type_symbol
_atom_site_fract_x
_atom_site_fract_y
_atom_site_fract_z
_atom_site_U_iso_or_equiv
_atom_site_adp_type
_atom_site_occupancy
_atom_site_symmetry_multiplicity
_atom_site_calc_flag
_atom_site_refinement_flags
Sb1 Sb 0.230177(18) 0.242282(18) 0.209130(10) 0.02216(7) Uani 1 1 d .
Sb2 Sb 0.18257(2) 0.10151(2) 0.076248(9) 0.02697(7) Uani 1 1 d .
Ni1 Ni 0.0000 0.0000 0.30555(3) 0.01829(15) Uani 0.50 3 d SP
Ni2 Ni 0.6667 0.3333 0.06533(3) 0.02102(15) Uani 1 3 d S
Cr1 Cr 0.0000 0.0000 0.30555(3) 0.01829(15) Uani 0.50 3 d SP
O1 O 0.3184(2) 0.3348(2) 0.13142(10) 0.0317(6) Uani 1 1 d .
O2 O 0.3187(3) 0.4574(3) 0.06821(13) 0.0452(8) Uani 1 1 d .
O3 O 0.1459(2) 0.3236(2) 0.18855(10) 0.0271(5) Uani 1 1 d .
O4 O -0.1307(2) 0.2180(2) 0.11712(13) 0.0351(7) Uani 1 1 d .
O5 O -0.0352(3) 0.4013(3) 0.14648(18) 0.0537(10) Uani 1 1 d .
O6 O 0.0566(2) 0.2213(2) 0.07863(11) 0.0317(5) Uani 1 1 d .
O7 O 0.6516(2) 0.2037(2) 0.11619(12) 0.0349(6) Uani 1 1 d .
O8 O 0.5290(3) 0.2200(2) 0.01666(11) 0.0371(6) Uani 1 1 d .
O9 O 0.0000 0.0000 0.06786(17) 0.0287(9) Uani 1 3 d S
O10 O 0.1471(2) 0.1068(2) 0.15607(10) 0.0234(5) Uani 1 1 d .
O11 O 0.06829(14) 0.1366(3) 0.2500 0.0196(6) Uani 1 2 d S
O12 O 0.0000 0.4976(3) 0.0000 0.0361(8) Uani 1 2 d S
O13 O 0.0812(13) 0.5406(7) 0.2500 0.198(5) Uiso 1 2 d S
C1 C 0.2792(3) 0.3974(3) 0.11003(17) 0.0298(8) Uani 1 1 d .
C2 C 0.1726(3) 0.3867(3) 0.13801(16) 0.0281(8) Uani 1 1 d .
H2 H 0.1868 0.4646 0.1463 0.034 Uiso 1 1 calc R
C3 C 0.0701(3) 0.3284(3) 0.09738(16) 0.0305(8) Uani 1 1 d .
H3 H 0.0891 0.3789 0.0646 0.037 Uiso 1 1 calc R
C4 C -0.0389(3) 0.3165(3) 0.12288(17) 0.0325(8) Uani 1 1 d .
O14 O 0.3333 0.6667 0.2500 0.145(7) Uiso 1 6 d S

loop_
_atom_site_aniso_label
_atom_site_aniso_U_11
_atom_site_aniso_U_22
_atom_site_aniso_U_33
_atom_site_aniso_U_23
_atom_site_aniso_U_13
_atom_site_aniso_U_12
Sb1 0.01997(11) 0.02173(11) 0.02268(11) 0.00242(8) 0.00039(8) 0.00885(9)
Sb2 0.03093(13) 0.02956(12) 0.01843(11) 0.00392(9) 0.00757(8) 0.01364(10)
Ni1 0.0188(2) 0.0188(2) 0.0172(3) 0.000 0.000 0.00942(11)
Ni2 0.0214(2) 0.0214(2) 0.0202(3) 0.000 0.000 0.01071(11)
Cr1 0.0188(2) 0.0188(2) 0.0172(3) 0.000 0.000 0.00942(11)
O1 0.0284(13) 0.0353(14) 0.0355(13) 0.0134(11) 0.0101(11) 0.0190(12)
O2 0.0361(16) 0.0551(19) 0.0490(18) 0.0306(15) 0.0161(14) 0.0263(15)
O3 0.0255(12) 0.0301(13) 0.0296(12) 0.0091(10) 0.0088(10) 0.0169(10)
O4 0.0240(13) 0.0335(14) 0.0504(18) 0.0062(13) -0.0009(12) 0.0164(12)
O5 0.0320(17) 0.0328(16) 0.100(3) -0.0088(17) -0.0109(17) 0.0191(14)
O6 0.0301(13) 0.0360(14) 0.0297(13) 0.0070(11) 0.0019(11) 0.0170(12)
O7 0.0318(14) 0.0337(15) 0.0460(17) 0.0150(12) 0.0075(12) 0.0215(12)
O8 0.0394(16) 0.0333(14) 0.0356(14) -0.0079(11) -0.0167(12) 0.0159(13)
O9 0.0329(14) 0.0329(14) 0.0203(18) 0.000 0.000 0.0165(7)
O10 0.0237(12) 0.0255(12) 0.0182(11) -0.0004(9) 0.0021(9) 0.0103(10)
O11 0.0212(11) 0.0162(14) 0.0199(14) 0.000 0.0035(11) 0.0081(7)
O12 0.033(2) 0.0377(15) 0.0363(18) 0.0002(8) 0.0004(16) 0.0164(10)
C1 0.0259(17) 0.0245(17) 0.040(2) 0.0110(15) 0.0076(15) 0.0134(15)
C2 0.0251(17) 0.0260(17) 0.0346(19) 0.0117(14) 0.0032(14) 0.0139(15)
C3 0.0283(18) 0.0304(19) 0.0303(18) 0.0133(15) 0.0030(15) 0.0128(16)
C4 0.0265(19) 0.0295(19) 0.046(2) 0.0102(16) -0.0050(16) 0.0171(16)

loop_
_atom_type_symbol
_atom_type_description
_atom_type_scat_dispersion_real
_atom_type_scat_dispersion_imag
_atom_type_scat_source
C C 0.0033 0.0016 'International Tables Vol C Tables 4.2.6.8 and 6.1.1.4'
Ni Ni 0.3393 1.1124 'International Tables Vol C Tables 4.2.6.8 and 6.1.1.4'
O O 0.0106 0.0060 'International Tables Vol C Tables 4.2.6.8 and 6.1.1.4'
Sb Sb -0.5866 1.5461 'International Tables Vol C Tables 4.2.6.8 and 6.1.1.4'
Cr Cr 0.3209 0.6236 'International Tables Vol C Tables 4.2.6.8 and 6.1.1.4'
H H 0.0000 0.0000 'International Tables Vol C Tables 4.2.6.8 and 6.1.1.4'

loop_
_geom_angle_atom_site_label_1
_geom_angle_atom_site_label_2
_geom_angle_atom_site_label_3
_geom_angle
_geom_angle_site_symmetry_1
_geom_angle_site_symmetry_3
O3 Sb1 O10 97.29(10) . .
O3 Sb1 O11 79.10(9) . .
O10 Sb1 O11 76.96(9) . .
O3 Sb1 O1 77.00(10) . .
O10 Sb1 O1 82.81(10) . .
O11 Sb1 O1 146.25(7) . .
O10 Sb2 O6 96.09(10) . 5
O10 Sb2 O9 83.94(13) . .
O6 Sb2 O9 80.60(8) 5 .
O10 Sb2 O4 79.06(11) . 5
O6 Sb2 O4 76.10(11) 5 5
O9 Sb2 O4 149.34(11) . 5
O10 Ni1 O10 100.33(9) 12 10
O10 Ni1 O10 100.33(9) 12 11
O10 Ni1 O10 100.33(9) 10 11
O10 Ni1 O11 162.61(8) 12 3
O10 Ni1 O11 79.66(8) 10 3
O10 Ni1 O11 96.75(8) 11 3
O10 Ni1 O11 79.66(8) 12 5
O10 Ni1 O11 96.75(8) 10 5
O10 Ni1 O11 162.61(8) 11 5
O11 Ni1 O11 83.07(9) 3 5
O10 Ni1 O11 96.75(8) 12 .
O10 Ni1 O11 162.61(8) 10 .
O10 Ni1 O11 79.66(8) 11 .
O11 Ni1 O11 83.07(9) 3 .
O11 Ni1 O11 83.07(9) 5 .
O10 Ni1 Cr1 117.54(7) 12 10
O10 Ni1 Cr1 117.54(7) 10 10
O10 Ni1 Cr1 117.54(7) 11 10
O11 Ni1 Cr1 49.96(6) 3 10
O11 Ni1 Cr1 49.96(6) 5 10
O11 Ni1 Cr1 49.96(6) . 10
O10 Ni1 Ni1 117.54(7) 12 10
O10 Ni1 Ni1 117.54(7) 10 10
O10 Ni1 Ni1 117.54(7) 11 10
O11 Ni1 Ni1 49.96(6) 3 10
O11 Ni1 Ni1 49.96(6) 5 10
O11 Ni1 Ni1 49.96(6) . 10
Cr1 Ni1 Ni1 0.0 10 10
O7 Ni2 O7 88.20(12) . 3_655
O7 Ni2 O7 88.20(12) . 5_665
O7 Ni2 O7 88.20(12) 3_655 5_665
O7 Ni2 O8 88.31(12) . 3_655
O7 Ni2 O8 92.27(11) 3_655 3_655
O7 Ni2 O8 176.46(12) 5_665 3_655
O7 Ni2 O8 92.27(11) . .
O7 Ni2 O8 176.46(12) 3_655 .
O7 Ni2 O8 88.31(12) 5_665 .
O8 Ni2 O8 91.25(12) 3_655 .
O7 Ni2 O8 176.46(12) . 5_665
O7 Ni2 O8 88.31(12) 3_655 5_665
O7 Ni2 O8 92.27(11) 5_665 5_665
O8 Ni2 O8 91.25(12) 3_655 5_665
O8 Ni2 O8 91.25(12) . 5_665
C1 O1 Sb1 114.7(2) . .
C2 O3 Sb1 119.8(2) . .
C4 O4 Sb2 114.3(2) . 3
C3 O6 Sb2 119.6(2) . 3
Sb2 O9 Sb2 119.12(3) . 5
Sb2 O9 Sb2 119.12(3) . 3
Sb2 O9 Sb2 119.12(3) 5 3
Sb2 O10 Cr1 126.16(12) . 10
Sb2 O10 Ni1 126.16(12) . 10
Cr1 O10 Ni1 0.00(4) 10 10
Sb2 O10 Sb1 127.01(12) . .
Cr1 O10 Sb1 104.86(11) 10 .
Ni1 O10 Sb1 104.86(11) 10 .
Cr1 O11 Ni1 0.00(3) 10 10
Cr1 O11 Ni1 80.07(12) 10 .
Ni1 O11 Ni1 80.07(12) 10 .
Cr1 O11 Sb1 98.28(2) 10 .
Ni1 O11 Sb1 98.28(2) 10 .
Ni1 O11 Sb1 137.04(4) . .
Cr1 O11 Sb1 137.04(4) 10 11
Ni1 O11 Sb1 137.04(4) 10 11
Ni1 O11 Sb1 98.28(2) . 11
Sb1 O11 Sb1 110.22(14) . 11
O2 C1 O1 124.4(4) . .
O2 C1 C2 120.0(3) . .
O1 C1 C2 115.4(3) . .
O3 C2 C1 112.3(3) . .
O3 C2 C3 110.1(3) . .
C1 C2 C3 109.1(3) . .
O3 C2 H2 108.4 . .
C1 C2 H2 108.4 . .
C3 C2 H2 108.4 . .
O6 C3 C4 112.9(3) . .
O6 C3 C2 110.0(3) . .
C4 C3 C2 111.5(3) . .
O6 C3 H3 107.4 . .
C4 C3 H3 107.4 . .
C2 C3 H3 107.4 . .
O5 C4 O4 124.4(4) . .
O5 C4 C3 119.3(4) . .
O4 C4 C3 116.2(4) . .

loop_
_geom_bond_atom_site_label_1
_geom_bond_atom_site_label_2
_geom_bond_distance
_geom_bond_site_symmetry_2
Sb1 O3 1.976(2) .
Sb1 O10 2.024(2) .
Sb1 O11 2.1358(18) .
Sb1 O1 2.213(2) .
Sb2 O10 1.973(2) .
Sb2 O6 2.002(3) 5
Sb2 O9 2.1239(4) .
Sb2 O4 2.271(3) 5
Ni1 O10 1.981(2) 12
Ni1 O10 1.981(2) 10
Ni1 O10 1.981(2) 11
Ni1 O11 2.062(2) 3
Ni1 O11 2.062(2) 5
Ni1 O11 2.062(2) .
Ni1 Cr1 2.6524(14) 10
Ni1 Ni1 2.6524(14) 10
Ni2 O7 2.040(3) .
Ni2 O7 2.040(3) 3_655
Ni2 O7 2.040(3) 5_665
Ni2 O8 2.058(3) 3_655
Ni2 O8 2.058(3) .
Ni2 O8 2.058(3) 5_665
O1 C1 1.291(4) .
O2 C1 1.222(5) .
O3 C2 1.411(4) .
O4 C4 1.279(5) .
O4 Sb2 2.271(3) 3
O5 C4 1.243(5) .
O6 C3 1.420(5) .
O6 Sb2 2.002(3) 3
O9 Sb2 2.1239(4) 5
O9 Sb2 2.1239(4) 3
O10 Cr1 1.981(2) 10
O10 Ni1 1.981(2) 10
O11 Cr1 2.062(2) 10
O11 Ni1 2.062(2) 10
O11 Sb1 2.1358(18) 11
C1 C2 1.512(5) .
C2 C3 1.534(5) .
C2 H2 0.9800 .
C3 C4 1.510(5) .
C3 H3 0.9800 .
